data_7118420
loop_
_publ_author_name
'Yu, Liu-Zhu'
'Hu, Xu-Bo'
'Xu, Qin'
'Shi, Min'

_publ_section_title
;
 Thermally induced formal [3+2] cyclization of ortho-aminoaryl-tethered
 alkylidenecyclopropanes: facile synthesis of furoquinoline and
 thienoquinoline derivatives.
;
_journal_issue 13
_journal_name_full 'Chemical communications (Cambridge, England)'
_journal_page_first 2701
_journal_page_last 2704
_journal_paper_doi 10.1039/c5cc09218c
_journal_volume 52
_journal_year 2016
_chemical_formula_sum 'C17 H12 Cl N O'
_chemical_formula_weight 281.73
_chemical_name_systematic
; 
 ? 
;
_space_group_crystal_system triclinic
_space_group_IT_number 2
_space_group_name_Hall '-P 1'
_space_group_name_H-M_alt 'P -1'
_symmetry_space_group_name_Hall '-P 1'
_symmetry_space_group_name_H-M 'P -1'
_atom_sites_solution_hydrogens geom
_audit_creation_method SHELXL-2013
_audit_update_record
;
2015-10-08 deposited with the CCDC.
2016-01-04 downloaded from the CCDC.
;
_cell_angle_alpha 78.278(3)
_cell_angle_beta 83.751(3)
_cell_angle_gamma 64.580(3)
_cell_formula_units_Z 4
_cell_length_a 8.2770(12)
_cell_length_b 8.8610(13)
_cell_length_c 20.949(3)
_cell_measurement_reflns_used 2240
_cell_measurement_temperature 293(2)
_cell_measurement_theta_max 51.012
_cell_measurement_theta_min 5.451
_cell_volume 1358.4(3)
_computing_cell_refinement 'Bruker SMART'
_computing_data_collection 'Bruker SMART'
_computing_data_reduction 'Bruker SHELXTL'
_computing_molecular_graphics 'Bruker SHELXTL'
_computing_publication_material 'Bruker SHELXTL'
_computing_structure_refinement 'SHELXL-2013 (Sheldrick, 2013)'
_computing_structure_solution 'Bruker SHELXTL'
_diffrn_ambient_temperature 293(2)
_diffrn_measured_fraction_theta_full 0.998
_diffrn_measured_fraction_theta_max 0.997
_diffrn_measurement_device_type 'CCD area detector'
_diffrn_measurement_method 'phi and omega scans'
_diffrn_radiation_type MoK\a
_diffrn_radiation_wavelength 0.71073
_diffrn_reflns_av_R_equivalents 0.0218
_diffrn_reflns_av_unetI/netI 0.0396
_diffrn_reflns_laue_measured_fraction_full 0.998
_diffrn_reflns_laue_measured_fraction_max 0.997
_diffrn_reflns_limit_h_max 9
_diffrn_reflns_limit_h_min -10
_diffrn_reflns_limit_k_max 6
_diffrn_reflns_limit_k_min -10
_diffrn_reflns_limit_l_max 22
_diffrn_reflns_limit_l_min -25
_diffrn_reflns_number 8191
_diffrn_reflns_point_group_measured_fraction_full 0.998
_diffrn_reflns_point_group_measured_fraction_max 0.997
_diffrn_reflns_theta_full 25.242
_diffrn_reflns_theta_max 25.998
_diffrn_reflns_theta_min 1.986
_exptl_absorpt_coefficient_mu 0.275
_exptl_absorpt_correction_T_max 0.7456
_exptl_absorpt_correction_T_min 0.6481
_exptl_absorpt_correction_type multi-scan
_exptl_absorpt_process_details sadabs
_exptl_crystal_colour colorless
_exptl_crystal_density_diffrn 1.378
_exptl_crystal_description prismatic
_exptl_crystal_F_000 584
_exptl_crystal_size_max 0.230
_exptl_crystal_size_mid 0.190
_exptl_crystal_size_min 0.130
_refine_diff_density_max 0.217
_refine_diff_density_min -0.246
_refine_diff_density_rms 0.039
_refine_ls_extinction_method none
_refine_ls_goodness_of_fit_ref 1.029
_refine_ls_hydrogen_treatment constr
_refine_ls_matrix_type full
_refine_ls_number_parameters 361
_refine_ls_number_reflns 5322
_refine_ls_number_restraints 0
_refine_ls_restrained_S_all 1.029
_refine_ls_R_factor_all 0.0669
_refine_ls_R_factor_gt 0.0469
_refine_ls_shift/su_max 0.001
_refine_ls_shift/su_mean 0.000
_refine_ls_structure_factor_coef Fsqd
_refine_ls_weighting_details 'w=1/[\s^2^(Fo^2^)+(0.0572P)^2^+0.2393P] where P=(Fo^2^+2Fc^2^)/3'
_refine_ls_weighting_scheme calc
_refine_ls_wR_factor_gt 0.1163
_refine_ls_wR_factor_ref 0.1294
_reflns_Friedel_coverage 0.000
_reflns_number_gt 3796
_reflns_number_total 5322
_reflns_threshold_expression 'I > 2\s(I)'
_cod_data_source_file c5cc09218c2.cif
_cod_data_source_block cd15160
_cod_depositor_comments 'Adding full bibliography for 7118419--7118421.cif.'
_cod_original_cell_volume 1358.4(4)
_cod_database_code 7118420
_shelx_space_group_comment
; 
The symmetry employed for this shelxl refinement is uniquely defined 
by the following loop, which should always be used as a source of 
symmetry information in preference to the above space-group names. 
They are only intended as comments. 
;
_shelx_estimated_absorpt_t_min 0.939
_shelx_estimated_absorpt_t_max 0.965
_shelxl_version_number 2013-4

loop_
_space_group_symop_operation_xyz
'x, y, z'
'-x, -y, -z'

loop_
_atom_site_label
_atom_site_type_symbol
_atom_site_fract_x
_atom_site_fract_y
_atom_site_fract_z
_atom_site_U_iso_or_equiv
_atom_site_adp_type
_atom_site_occupancy
_atom_site_site_symmetry_order
_atom_site_calc_flag
_atom_site_refinement_flags_posn
_atom_site_refinement_flags_adp
Cl1 Cl 0.24150(9) 0.47487(9) 0.28863(3) 0.0810(2) Uani 1 1 d . .
Cl2 Cl 0.10978(11) 1.04481(10) 0.76336(4) 0.1005(3) Uani 1 1 d . .
N1 N 0.2839(2) 0.1046(2) -0.07681(8) 0.0566(4) Uani 1 1 d . .
N2 N 0.3702(2) 0.2926(2) 0.50518(8) 0.0603(5) Uani 1 1 d . .
O1 O 0.2222(2) -0.10506(19) -0.01076(8) 0.0720(4) Uani 1 1 d . .
O2 O 0.1696(2) 0.5098(2) 0.43563(7) 0.0819(5) Uani 1 1 d . .
C1 C 0.2402(2) 0.0936(2) 0.04018(9) 0.0486(5) Uani 1 1 d . .
C2 C 0.1903(3) -0.0199(3) 0.09323(12) 0.0675(6) Uani 1 1 d . .
H2A H 0.0703 0.0394 0.1103 0.081 Uiso 1 1 calc R U
H2B H 0.2738 -0.0654 0.1286 0.081 Uiso 1 1 calc R U
C3 C 0.2011(3) -0.1593(3) 0.05851(13) 0.0713(6) Uani 1 1 d . .
H3A H 0.3022 -0.2646 0.0738 0.086 Uiso 1 1 calc R U
H3B H 0.0929 -0.1777 0.0672 0.086 Uiso 1 1 calc R U
C4 C 0.2521(3) 0.0362(3) -0.01916(11) 0.0529(5) Uani 1 1 d . .
C5 C 0.2644(2) 0.2356(2) 0.03910(9) 0.0434(4) Uani 1 1 d . .
C6 C 0.2991(2) 0.3205(2) -0.02345(9) 0.0454(4) Uani 1 1 d . .
C7 C 0.3093(2) 0.2493(3) -0.07933(9) 0.0503(5) Uani 1 1 d . .
C8 C 0.3468(3) 0.3298(3) -0.14037(10) 0.0631(6) Uani 1 1 d . .
H8 H 0.3574 0.2822 -0.1771 0.076 Uiso 1 1 calc R U
C9 C 0.3679(3) 0.4757(3) -0.14659(11) 0.0708(7) Uani 1 1 d . .
H9 H 0.3922 0.5273 -0.1875 0.085 Uiso 1 1 calc R U
C10 C 0.3533(3) 0.5488(3) -0.09215(11) 0.0688(6) Uani 1 1 d . .
H10 H 0.3653 0.6502 -0.0969 0.083 Uiso 1 1 calc R U
C11 C 0.3214(3) 0.4720(3) -0.03201(10) 0.0560(5) Uani 1 1 d . .
H11 H 0.3143 0.5208 0.0041 0.067 Uiso 1 1 calc R U
C12 C 0.2566(2) 0.2980(2) 0.10083(8) 0.0428(4) Uani 1 1 d . .
C13 C 0.3830(3) 0.2002(3) 0.14789(9) 0.0512(5) Uani 1 1 d . .
H13 H 0.4725 0.0965 0.1406 0.061 Uiso 1 1 calc R U
C14 C 0.3775(3) 0.2551(3) 0.20540(9) 0.0557(5) Uani 1 1 d . .
H14 H 0.4625 0.1885 0.2369 0.067 Uiso 1 1 calc R U
C15 C 0.2461(3) 0.4082(3) 0.21599(9) 0.0516(5) Uani 1 1 d . .
C16 C 0.1192(3) 0.5062(3) 0.17070(10) 0.0555(5) Uani 1 1 d . .
H16 H 0.0298 0.6095 0.1785 0.067 Uiso 1 1 calc R U
C17 C 0.1242(3) 0.4511(3) 0.11303(10) 0.0523(5) Uani 1 1 d . .
H17 H 0.0375 0.5178 0.0821 0.063 Uiso 1 1 calc R U
C18 C 0.2164(3) 0.5767(3) 0.53017(10) 0.0541(5) Uani 1 1 d . .
C19 C 0.0777(3) 0.7390(3) 0.49521(11) 0.0733(7) Uani 1 1 d . .
H19A H 0.1162 0.8303 0.4884 0.088 Uiso 1 1 calc R U
H19B H -0.0360 0.7728 0.5190 0.088 Uiso 1 1 calc R U
C20 C 0.0653(4) 0.6906(3) 0.43080(11) 0.0767(7) Uani 1 1 d . .
H20A H -0.0585 0.7199 0.4223 0.092 Uiso 1 1 calc R U
H20B H 0.1116 0.7512 0.3953 0.092 Uiso 1 1 calc R U
C21 C 0.2606(3) 0.4507(3) 0.49167(10) 0.0579(5) Uani 1 1 d . .
C22 C 0.4530(3) 0.2462(3) 0.56410(10) 0.0532(5) Uani 1 1 d . .
C23 C 0.4184(3) 0.3609(3) 0.60733(10) 0.0518(5) Uani 1 1 d . .
C24 C 0.2923(3) 0.5337(3) 0.58901(9) 0.0503(5) Uani 1 1 d . .
C25 C 0.5109(3) 0.2997(3) 0.66628(11) 0.0646(6) Uani 1 1 d . .
H25 H 0.4901 0.3732 0.6953 0.078 Uiso 1 1 calc R U
C26 C 0.6307(3) 0.1344(3) 0.68151(13) 0.0782(7) Uani 1 1 d . .
H26 H 0.6903 0.0961 0.7207 0.094 Uiso 1 1 calc R U
C27 C 0.6640(3) 0.0226(3) 0.63827(14) 0.0758(7) Uani 1 1 d . .
H27 H 0.7463 -0.0897 0.6488 0.091 Uiso 1 1 calc R U
C28 C 0.5776(3) 0.0765(3) 0.58111(12) 0.0668(6) Uani 1 1 d . .
H28 H 0.6009 0.0007 0.5528 0.080 Uiso 1 1 calc R U
C29 C 0.2464(3) 0.6611(3) 0.63246(9) 0.0500(5) Uani 1 1 d . .
C30 C 0.1413(3) 0.6564(3) 0.68809(10) 0.0607(5) Uani 1 1 d . .
H30 H 0.0998 0.5719 0.6987 0.073 Uiso 1 1 calc R U
C31 C 0.0966(3) 0.7754(3) 0.72823(11) 0.0642(6) Uani 1 1 d . .
H31 H 0.0254 0.7715 0.7655 0.077 Uiso 1 1 calc R U
C32 C 0.1583(3) 0.8983(3) 0.71245(10) 0.0579(5) Uani 1 1 d . .
C33 C 0.2624(3) 0.9066(3) 0.65772(11) 0.0645(6) Uani 1 1 d . .
H33 H 0.3038 0.9912 0.6475 0.077 Uiso 1 1 calc R U
C34 C 0.3053(3) 0.7877(3) 0.61788(10) 0.0628(6) Uani 1 1 d . .
H34 H 0.3755 0.7933 0.5804 0.075 Uiso 1 1 calc R U

loop_
_atom_site_aniso_label
_atom_site_aniso_U_11
_atom_site_aniso_U_22
_atom_site_aniso_U_33
_atom_site_aniso_U_23
_atom_site_aniso_U_13
_atom_site_aniso_U_12
Cl1 0.0951(5) 0.0998(5) 0.0637(4) -0.0452(3) 0.0000(3) -0.0424(4)
Cl2 0.1191(6) 0.0938(5) 0.1014(5) -0.0605(4) 0.0351(4) -0.0462(5)
N1 0.0516(10) 0.0614(11) 0.0551(11) -0.0269(8) -0.0025(8) -0.0144(8)
N2 0.0669(11) 0.0628(12) 0.0525(10) -0.0198(8) 0.0090(8) -0.0266(10)
O1 0.0840(11) 0.0571(9) 0.0851(12) -0.0275(8) -0.0069(9) -0.0312(8)
O2 0.1002(13) 0.0855(12) 0.0516(9) -0.0177(8) -0.0115(9) -0.0261(10)
C1 0.0425(10) 0.0482(11) 0.0537(11) -0.0164(9) -0.0001(8) -0.0145(9)
C2 0.0730(15) 0.0607(14) 0.0727(15) -0.0148(11) 0.0064(12) -0.0321(12)
C3 0.0691(15) 0.0545(14) 0.0932(18) -0.0081(12) -0.0131(13) -0.0281(12)
C4 0.0438(11) 0.0473(12) 0.0676(14) -0.0235(10) -0.0056(9) -0.0123(9)
C5 0.0360(9) 0.0445(11) 0.0459(10) -0.0151(8) -0.0027(8) -0.0098(8)
C6 0.0378(9) 0.0518(11) 0.0436(10) -0.0132(8) -0.0040(8) -0.0132(8)
C7 0.0394(10) 0.0565(12) 0.0488(11) -0.0185(9) -0.0030(8) -0.0097(9)
C8 0.0547(13) 0.0863(17) 0.0437(11) -0.0178(11) -0.0018(9) -0.0222(12)
C9 0.0665(15) 0.0910(19) 0.0493(13) 0.0010(12) -0.0040(10) -0.0329(14)
C10 0.0751(15) 0.0727(16) 0.0614(14) -0.0011(11) -0.0063(11) -0.0370(13)
C11 0.0598(13) 0.0608(13) 0.0520(12) -0.0115(9) -0.0044(9) -0.0280(11)
C12 0.0439(10) 0.0440(10) 0.0425(10) -0.0129(8) 0.0023(8) -0.0187(8)
C13 0.0506(11) 0.0485(11) 0.0474(11) -0.0135(8) -0.0018(9) -0.0117(9)
C14 0.0580(12) 0.0622(13) 0.0448(11) -0.0111(9) -0.0073(9) -0.0208(10)
C15 0.0597(12) 0.0633(13) 0.0437(10) -0.0209(9) 0.0054(9) -0.0332(11)
C16 0.0565(12) 0.0500(12) 0.0581(12) -0.0250(10) 0.0032(10) -0.0147(10)
C17 0.0483(11) 0.0505(12) 0.0520(11) -0.0151(9) -0.0066(9) -0.0110(9)
C18 0.0558(12) 0.0560(12) 0.0480(11) -0.0097(9) 0.0050(9) -0.0221(10)
C19 0.0775(16) 0.0685(15) 0.0608(14) -0.0096(11) -0.0058(12) -0.0180(13)
C20 0.0817(17) 0.0830(18) 0.0539(13) -0.0017(12) -0.0063(12) -0.0270(14)
C21 0.0629(13) 0.0676(15) 0.0428(11) -0.0133(10) 0.0059(9) -0.0269(12)
C22 0.0520(12) 0.0534(12) 0.0558(12) -0.0134(9) 0.0105(9) -0.0245(10)
C23 0.0499(11) 0.0541(12) 0.0522(11) -0.0088(9) 0.0069(9) -0.0246(10)
C24 0.0520(11) 0.0535(12) 0.0488(11) -0.0132(9) 0.0084(9) -0.0256(10)
C25 0.0665(14) 0.0665(15) 0.0607(13) -0.0115(11) -0.0026(11) -0.0271(12)
C26 0.0735(16) 0.0714(17) 0.0781(17) 0.0025(13) -0.0172(13) -0.0228(14)
C27 0.0698(16) 0.0540(14) 0.0910(19) -0.0041(13) -0.0041(14) -0.0172(12)
C28 0.0661(14) 0.0572(14) 0.0759(16) -0.0180(11) 0.0137(12) -0.0255(12)
C29 0.0484(11) 0.0512(12) 0.0464(11) -0.0086(9) 0.0020(8) -0.0178(9)
C30 0.0661(14) 0.0604(13) 0.0599(13) -0.0142(10) 0.0127(10) -0.0322(11)
C31 0.0646(14) 0.0711(15) 0.0544(12) -0.0195(11) 0.0163(10) -0.0264(12)
C32 0.0567(12) 0.0557(13) 0.0574(12) -0.0203(10) 0.0049(10) -0.0168(10)
C33 0.0700(15) 0.0620(14) 0.0680(14) -0.0202(11) 0.0132(11) -0.0334(12)
C34 0.0716(14) 0.0669(14) 0.0543(12) -0.0184(10) 0.0201(10) -0.0348(12)

loop_
_atom_type_symbol
_atom_type_description
_atom_type_scat_dispersion_real
_atom_type_scat_dispersion_imag
_atom_type_scat_source
C C 0.0033 0.0016 'International Tables Vol C Tables 4.2.6.8 and 6.1.1.4'
H H 0.0000 0.0000 'International Tables Vol C Tables 4.2.6.8 and 6.1.1.4'
N N 0.0061 0.0033 'International Tables Vol C Tables 4.2.6.8 and 6.1.1.4'
O O 0.0106 0.0060 'International Tables Vol C Tables 4.2.6.8 and 6.1.1.4'
Cl Cl 0.1484 0.1585 'International Tables Vol C Tables 4.2.6.8 and 6.1.1.4'

loop_
_geom_angle_atom_site_label_1
_geom_angle_atom_site_label_2
_geom_angle_atom_site_label_3
_geom_angle
C4 N1 C7 114.83(17)
C21 N2 C22 114.64(18)
C4 O1 C3 108.33(16)
C21 O2 C20 108.55(17)
C5 C1 C4 118.94(18)
C5 C1 C2 132.82(18)
C4 C1 C2 108.13(18)
C1 C2 C3 102.48(19)
C1 C2 H2A 111.3
C3 C2 H2A 111.3
C1 C2 H2B 111.3
C3 C2 H2B 111.3
H2A C2 H2B 109.2
O1 C3 C2 107.66(18)
O1 C3 H3A 110.2
C2 C3 H3A 110.2
O1 C3 H3B 110.2
C2 C3 H3B 110.2
H3A C3 H3B 108.5
N1 C4 O1 120.15(18)
N1 C4 C1 127.45(19)
O1 C4 C1 112.38(19)
C1 C5 C6 117.11(17)
C1 C5 C12 120.49(17)
C6 C5 C12 122.40(17)
C11 C6 C7 118.27(18)
C11 C6 C5 123.18(17)
C7 C6 C5 118.54(18)
N1 C7 C8 118.11(18)
N1 C7 C6 123.10(18)
C8 C7 C6 118.8(2)
C9 C8 C7 121.1(2)
C9 C8 H8 119.4
C7 C8 H8 119.4
C8 C9 C10 120.4(2)
C8 C9 H9 119.8
C10 C9 H9 119.8
C11 C10 C9 120.0(2)
C11 C10 H10 120.0
C9 C10 H10 120.0
C10 C11 C6 121.3(2)
C10 C11 H11 119.3
C6 C11 H11 119.3
C17 C12 C13 118.55(17)
C17 C12 C5 121.68(16)
C13 C12 C5 119.76(16)
C14 C13 C12 120.65(18)
C14 C13 H13 119.7
C12 C13 H13 119.7
C15 C14 C13 119.65(19)
C15 C14 H14 120.2
C13 C14 H14 120.2
C16 C15 C14 120.87(18)
C16 C15 Cl1 120.21(16)
C14 C15 Cl1 118.92(16)
C15 C16 C17 119.56(18)
C15 C16 H16 120.2
C17 C16 H16 120.2
C16 C17 C12 120.71(18)
C16 C17 H17 119.6
C12 C17 H17 119.6
C24 C18 C21 119.00(19)
C24 C18 C19 132.8(2)
C21 C18 C19 108.10(19)
C18 C19 C20 102.17(19)
C18 C19 H19A 111.3
C20 C19 H19A 111.3
C18 C19 H19B 111.3
C20 C19 H19B 111.3
H19A C19 H19B 109.2
O2 C20 C19 107.90(18)
O2 C20 H20A 110.1
C19 C20 H20A 110.1
O2 C20 H20B 110.1
C19 C20 H20B 110.1
H20A C20 H20B 108.4
N2 C21 O2 119.77(19)
N2 C21 C18 127.6(2)
O2 C21 C18 112.60(19)
N2 C22 C28 117.6(2)
N2 C22 C23 123.00(19)
C28 C22 C23 119.4(2)
C25 C23 C22 118.17(19)
C25 C23 C24 123.11(19)
C22 C23 C24 118.72(18)
C18 C24 C23 117.00(18)
C18 C24 C29 121.17(18)
C23 C24 C29 121.83(17)
C26 C25 C23 121.1(2)
C26 C25 H25 119.4
C23 C25 H25 119.4
C25 C26 C27 120.1(2)
C25 C26 H26 119.9
C27 C26 H26 119.9
C28 C27 C26 120.6(2)
C28 C27 H27 119.7
C26 C27 H27 119.7
C27 C28 C22 120.6(2)
C27 C28 H28 119.7
C22 C28 H28 119.7
C34 C29 C30 118.16(19)
C34 C29 C24 121.00(17)
C30 C29 C24 120.83(19)
C29 C30 C31 121.1(2)
C29 C30 H30 119.5
C31 C30 H30 119.5
C32 C31 C30 119.1(2)
C32 C31 H31 120.4
C30 C31 H31 120.4
C31 C32 C33 121.3(2)
C31 C32 Cl2 119.90(17)
C33 C32 Cl2 118.79(18)
C32 C33 C34 119.1(2)
C32 C33 H33 120.5
C34 C33 H33 120.5
C29 C34 C33 121.28(19)
C29 C34 H34 119.4
C33 C34 H34 119.4

loop_
_geom_bond_atom_site_label_1
_geom_bond_atom_site_label_2
_geom_bond_distance
Cl1 C15 1.7318(19)
Cl2 C32 1.734(2)
N1 C4 1.290(3)
N1 C7 1.376(3)
N2 C21 1.293(3)
N2 C22 1.378(3)
O1 C4 1.351(2)
O1 C3 1.449(3)
O2 C21 1.350(2)
O2 C20 1.445(3)
C1 C5 1.352(3)
C1 C4 1.415(3)
C1 C2 1.490(3)
C2 C3 1.522(3)
C2 H2A 0.9700
C2 H2B 0.9700
C3 H3A 0.9700
C3 H3B 0.9700
C5 C6 1.438(3)
C5 C12 1.491(2)
C6 C11 1.406(3)
C6 C7 1.417(3)
C7 C8 1.405(3)
C8 C9 1.356(3)
C8 H8 0.9300
C9 C10 1.392(3)
C9 H9 0.9300
C10 C11 1.361(3)
C10 H10 0.9300
C11 H11 0.9300
C12 C17 1.383(3)
C12 C13 1.384(3)
C13 C14 1.377(3)
C13 H13 0.9300
C14 C15 1.370(3)
C14 H14 0.9300
C15 C16 1.363(3)
C16 C17 1.382(3)
C16 H16 0.9300
C17 H17 0.9300
C18 C24 1.354(3)
C18 C21 1.407(3)
C18 C19 1.504(3)
C19 C20 1.523(3)
C19 H19A 0.9700
C19 H19B 0.9700
C20 H20A 0.9700
C20 H20B 0.9700
C22 C28 1.408(3)
C22 C23 1.415(3)
C23 C25 1.408(3)
C23 C24 1.434(3)
C24 C29 1.490(3)
C25 C26 1.365(3)
C25 H25 0.9300
C26 C27 1.398(4)
C26 H26 0.9300
C27 C28 1.354(3)
C27 H27 0.9300
C28 H28 0.9300
C29 C34 1.374(3)
C29 C30 1.381(3)
C30 C31 1.384(3)
C30 H30 0.9300
C31 C32 1.359(3)
C31 H31 0.9300
C32 C33 1.367(3)
C33 C34 1.380(3)
C33 H33 0.9300
C34 H34 0.9300

loop_
_geom_torsion_atom_site_label_1
_geom_torsion_atom_site_label_2
_geom_torsion_atom_site_label_3
_geom_torsion_atom_site_label_4
_geom_torsion
C5 C1 C2 C3 -176.4(2)
C4 C1 C2 C3 7.5(2)
C4 O1 C3 C2 9.2(2)
C1 C2 C3 O1 -10.0(2)
C7 N1 C4 O1 178.96(16)
C7 N1 C4 C1 0.3(3)
C3 O1 C4 N1 176.67(19)
C3 O1 C4 C1 -4.5(2)
C5 C1 C4 N1 -0.2(3)
C2 C1 C4 N1 176.5(2)
C5 C1 C4 O1 -178.97(17)
C2 C1 C4 O1 -2.3(2)
C4 C1 C5 C6 0.7(3)
C2 C1 C5 C6 -175.1(2)
C4 C1 C5 C12 -178.71(16)
C2 C1 C5 C12 5.5(3)
C1 C5 C6 C11 178.05(18)
C12 C5 C6 C11 -2.6(3)
C1 C5 C6 C7 -1.2(2)
C12 C5 C6 C7 178.14(16)
C4 N1 C7 C8 179.21(18)
C4 N1 C7 C6 -0.9(3)
C11 C6 C7 N1 -177.92(17)
C5 C6 C7 N1 1.4(3)
C11 C6 C7 C8 2.0(3)
C5 C6 C7 C8 -178.70(17)
N1 C7 C8 C9 177.97(19)
C6 C7 C8 C9 -1.9(3)
C7 C8 C9 C10 0.3(3)
C8 C9 C10 C11 1.4(4)
C9 C10 C11 C6 -1.3(3)
C7 C6 C11 C10 -0.4(3)
C5 C6 C11 C10 -179.69(19)
C1 C5 C12 C17 -114.9(2)
C6 C5 C12 C17 65.8(2)
C1 C5 C12 C13 64.2(2)
C6 C5 C12 C13 -115.1(2)
C17 C12 C13 C14 -0.4(3)
C5 C12 C13 C14 -179.57(18)
C12 C13 C14 C15 -0.3(3)
C13 C14 C15 C16 0.8(3)
C13 C14 C15 Cl1 180.00(16)
C14 C15 C16 C17 -0.6(3)
Cl1 C15 C16 C17 -179.80(16)
C15 C16 C17 C12 -0.1(3)
C13 C12 C17 C16 0.6(3)
C5 C12 C17 C16 179.75(18)
C24 C18 C19 C20 178.5(2)
C21 C18 C19 C20 -5.1(2)
C21 O2 C20 C19 -8.1(3)
C18 C19 C20 O2 7.9(3)
C22 N2 C21 O2 -178.90(18)
C22 N2 C21 C18 -0.9(3)
C20 O2 C21 N2 -176.8(2)
C20 O2 C21 C18 4.9(3)
C24 C18 C21 N2 -0.7(3)
C19 C18 C21 N2 -177.7(2)
C24 C18 C21 O2 177.40(18)
C19 C18 C21 O2 0.4(3)
C21 N2 C22 C28 -178.42(19)
C21 N2 C22 C23 1.4(3)
N2 C22 C23 C25 -179.91(19)
C28 C22 C23 C25 -0.1(3)
N2 C22 C23 C24 -0.4(3)
C28 C22 C23 C24 179.44(18)
C21 C18 C24 C23 1.8(3)
C19 C18 C24 C23 177.9(2)
C21 C18 C24 C29 -178.36(18)
C19 C18 C24 C29 -2.3(4)
C25 C23 C24 C18 178.28(19)
C22 C23 C24 C18 -1.3(3)
C25 C23 C24 C29 -1.6(3)
C22 C23 C24 C29 178.87(18)
C22 C23 C25 C26 0.0(3)
C24 C23 C25 C26 -179.6(2)
C23 C25 C26 C27 0.2(4)
C25 C26 C27 C28 -0.3(4)
C26 C27 C28 C22 0.2(4)
N2 C22 C28 C27 179.9(2)
C23 C22 C28 C27 0.1(3)
C18 C24 C29 C34 -72.0(3)
C23 C24 C29 C34 107.8(2)
C18 C24 C29 C30 107.1(2)
C23 C24 C29 C30 -73.1(3)
C34 C29 C30 C31 -0.2(3)
C24 C29 C30 C31 -179.3(2)
C29 C30 C31 C32 -0.2(3)
C30 C31 C32 C33 0.3(3)
C30 C31 C32 Cl2 -178.02(18)
C31 C32 C33 C34 0.0(4)
Cl2 C32 C33 C34 178.35(18)
C30 C29 C34 C33 0.5(3)
C24 C29 C34 C33 179.6(2)
C32 C33 C34 C29 -0.4(4)
